data_7119808
loop_
_publ_author_name
'Kishi, Y.'
'Pointillart, F.'
'Lefeuvre, B.'
'Riob\'e, F'
'Le Guennic, B.'
'Golhen, S.'
'Cador, O.'
'Maury, O.'
'Fujiwara, H.'
'Ouahab, L.'

_publ_section_title
;
 Isotopically enriched polymorphs of dysprosium single molecule magnets.
;
_journal_issue 25
_journal_name_full 'Chemical communications (Cambridge, England)'
_journal_page_first 3575
_journal_page_last 3578
_journal_paper_doi 10.1039/c7cc00317j
_journal_volume 53
_journal_year 2017
_chemical_formula_sum 'C44 H26 F9 N2 O6 S10 Y'
_chemical_formula_weight 1259.18
_chemical_name_systematic
;
 ?
;
_space_group_IT_number 14
_symmetry_cell_setting monoclinic
_symmetry_space_group_name_Hall '-P 2yab'
_symmetry_space_group_name_H-M 'P 1 21/a 1'
_atom_sites_solution_hydrogens geom
_atom_sites_solution_primary direct
_atom_sites_solution_secondary difmap
_audit_creation_method SHELXL-97
_audit_update_record
;
2016-10-17 deposited with the CCDC.
2017-03-07 downloaded from the CCDC.
;
_cell_angle_alpha 90.00
_cell_angle_beta 93.28(3)
_cell_angle_gamma 90.00
_cell_formula_units_Z 4
_cell_length_a 11.819(9)
_cell_length_b 26.13(2)
_cell_length_c 18.549(17)
_cell_measurement_reflns_used 2212
_cell_measurement_temperature 150(2)
_cell_measurement_theta_max 18.72
_cell_measurement_theta_min 2.58
_cell_volume 5719(8)
_computing_structure_refinement 'SHELXL-97 (Sheldrick, 1997)'
_diffrn_ambient_temperature 150(2)
_diffrn_measured_fraction_theta_full 0.954
_diffrn_measured_fraction_theta_max 0.954
_diffrn_measurement_device_type 'APEXII, Bruker-AXS'
_diffrn_measurement_method 'CCD rotation images, thin slices'
_diffrn_radiation_monochromator graphite
_diffrn_radiation_source 'fine-focus sealed tube'
_diffrn_radiation_type MoK\a
_diffrn_radiation_wavelength 0.71073
_diffrn_reflns_av_R_equivalents 0.1406
_diffrn_reflns_av_sigmaI/netI 0.3031
_diffrn_reflns_limit_h_max 14
_diffrn_reflns_limit_h_min -15
_diffrn_reflns_limit_k_max 33
_diffrn_reflns_limit_k_min -33
_diffrn_reflns_limit_l_max 16
_diffrn_reflns_limit_l_min -24
_diffrn_reflns_number 36978
_diffrn_reflns_theta_full 27.73
_diffrn_reflns_theta_max 27.73
_diffrn_reflns_theta_min 1.10
_exptl_absorpt_coefficient_mu 1.458
_exptl_absorpt_correction_T_max 0.846
_exptl_absorpt_correction_T_min 0.554
_exptl_absorpt_correction_type multi-scan
_exptl_crystal_colour black
_exptl_crystal_density_diffrn 1.463
_exptl_crystal_density_method 'not measured'
_exptl_crystal_description stick
_exptl_crystal_F_000 2528
_exptl_crystal_size_max 1.00
_exptl_crystal_size_mid 0.12
_exptl_crystal_size_min 0.07
_platon_squeeze_details
;
Last refinements revealed several electronicp eaks per unit cell corresponding
to disordered CH2Cl2 molecules. These disordered solvents were removed using
SQUEEZE process. Formula is given considering none of these these molecules.
;
_refine_diff_density_max 1.536
_refine_diff_density_min -1.075
_refine_diff_density_rms 0.156
_refine_ls_extinction_method none
_refine_ls_goodness_of_fit_ref 0.862
_refine_ls_hydrogen_treatment constr
_refine_ls_matrix_type full
_refine_ls_number_parameters 620
_refine_ls_number_reflns 12838
_refine_ls_number_restraints 56
_refine_ls_restrained_S_all 0.864
_refine_ls_R_factor_all 0.2290
_refine_ls_R_factor_gt 0.0938
_refine_ls_shift/su_max 0.000
_refine_ls_shift/su_mean 0.000
_refine_ls_structure_factor_coef Fsqd
_refine_ls_weighting_details 'calc w=1/[\s^2^(Fo^2^)+(0.1232P)^2^+0.0000P] where P=(Fo^2^+2Fc^2^)/3'
_refine_ls_weighting_scheme calc
_refine_ls_wR_factor_gt 0.2395
_refine_ls_wR_factor_ref 0.2802
_reflns_number_gt 3881
_reflns_number_total 12838
_reflns_threshold_expression >2sigma(I)
_cod_data_source_file c7cc00317j2.cif
_cod_data_source_block platon-sr
_cod_depositor_comments 'Adding full bibliography for 7119805--7119808.cif.'
_cod_original_cell_volume 5719(9)
_cod_original_sg_symbol_H-M P21/a
_cod_database_code 7119808

loop_
_symmetry_equiv_pos_as_xyz
'x, y, z'
'-x+1/2, y+1/2, -z'
'-x, -y, -z'
'x-1/2, -y-1/2, z'

loop_
_atom_site_label
_atom_site_type_symbol
_atom_site_fract_x
_atom_site_fract_y
_atom_site_fract_z
_atom_site_U_iso_or_equiv
_atom_site_adp_type
_atom_site_occupancy
_atom_site_symmetry_multiplicity
_atom_site_calc_flag
_atom_site_refinement_flags
_atom_site_disorder_assembly
_atom_site_disorder_group
C1 C 1.7585(10) 0.2828(4) 0.3607(6) 0.087(4) Uani 1 1 d . . .
H1A H 1.8043 0.2925 0.3219 0.131 Uiso 1 1 calc R . .
H1B H 1.8056 0.2796 0.4045 0.131 Uiso 1 1 calc R . .
H1C H 1.7017 0.3084 0.3670 0.131 Uiso 1 1 calc R . .
C3 C 1.5856(11) 0.1666(4) 0.4408(8) 0.093(4) Uani 1 1 d . A .
C4 C 1.6125(8) 0.2118(4) 0.4162(6) 0.062(3) Uani 1 1 d . A .
C5 C 1.4667(9) 0.2273(3) 0.5125(7) 0.060(3) Uani 1 1 d . A .
C6 C 1.3870(9) 0.2477(4) 0.5492(5) 0.053(3) Uani 1 1 d . . .
C7 C 1.2551(9) 0.3096(3) 0.6106(5) 0.058(3) Uani 1 1 d . . .
H7 H 1.2193 0.3391 0.6261 0.070 Uiso 1 1 calc R . .
C8 C 1.2228(9) 0.2630(3) 0.6344(5) 0.048(3) Uani 1 1 d . . .
C9 C 1.1354(9) 0.2536(4) 0.6831(5) 0.051(3) Uani 1 1 d . . .
C10 C 1.1089(8) 0.2022(3) 0.7010(5) 0.039(2) Uani 1 1 d . . .
H10 H 1.1500 0.1756 0.6817 0.047 Uiso 1 1 calc R . .
C11 C 1.0716(10) 0.2936(4) 0.7112(6) 0.058(3) Uani 1 1 d . . .
H11 H 1.0876 0.3273 0.6997 0.070 Uiso 1 1 calc R . .
C12 C 0.9869(10) 0.2830(3) 0.7548(6) 0.059(3) Uani 1 1 d . . .
H12 H 0.9457 0.3094 0.7744 0.071 Uiso 1 1 calc R . .
C13 C 0.9607(8) 0.2299(3) 0.7710(5) 0.048(3) Uani 1 1 d . . .
C14 C 0.8676(8) 0.2145(4) 0.8144(5) 0.047(3) Uani 1 1 d . . .
C15 C 0.7375(9) 0.1629(4) 0.8550(5) 0.055(3) Uani 1 1 d . . .
C16 C 0.6994(9) 0.2096(4) 0.8823(6) 0.062(3) Uani 1 1 d . . .
C17 C 0.6032(10) 0.2120(5) 0.9225(6) 0.080(4) Uani 1 1 d . . .
H17 H 0.5805 0.2429 0.9420 0.096 Uiso 1 1 calc R . .
C18 C 0.5434(10) 0.1687(5) 0.9328(6) 0.077(4) Uani 1 1 d . . .
H18 H 0.4787 0.1702 0.9589 0.093 Uiso 1 1 calc R . .
C19 C 0.5793(9) 0.1189(5) 0.9030(6) 0.077(4) Uani 1 1 d . . .
H19 H 0.5393 0.0891 0.9116 0.092 Uiso 1 1 calc R . .
C20 C 0.6722(9) 0.1179(4) 0.8628(6) 0.062(3) Uani 1 1 d . . .
H20 H 0.6928 0.0877 0.8405 0.074 Uiso 1 1 calc R . .
C21 C 0.6761(8) 0.0359(4) 0.6519(6) 0.046(3) Uani 1 1 d . . .
C22 C 0.7954(7) 0.0567(3) 0.6591(6) 0.036(2) Uani 1 1 d . . .
C23 C 0.8623(7) 0.0547(3) 0.6012(5) 0.039(2) Uani 1 1 d . C .
H23 H 0.8339 0.0390 0.5590 0.047 Uiso 1 1 calc R . .
C24 C 0.9731(8) 0.0757(3) 0.6032(5) 0.038(2) Uani 1 1 d . . .
C29 C 1.1599(14) 0.1463(6) 1.0048(8) 0.097(5) Uani 1 1 d . . .
C30 C 1.0663(8) 0.1196(4) 0.9561(6) 0.052(3) Uani 1 1 d . . .
C31 C 0.9972(9) 0.0853(4) 0.9897(6) 0.069(3) Uani 1 1 d . D .
H31 H 1.0071 0.0791 1.0391 0.083 Uiso 1 1 calc R . .
C32 C 0.9066(8) 0.0587(4) 0.9449(6) 0.051(3) Uani 1 1 d . . .
C37 C 1.3472(9) 0.0612(4) 0.7302(7) 0.056(3) Uani 1 1 d . . .
C38 C 1.2295(7) 0.0479(3) 0.7461(5) 0.037(2) Uani 1 1 d . . .
C39 C 1.1903(7) -0.0010(3) 0.7363(5) 0.045(3) Uani 1 1 d . B .
H39 H 1.2377 -0.0246 0.7158 0.054 Uiso 1 1 calc R . .
C40 C 1.0841(8) -0.0178(3) 0.7551(5) 0.039(2) Uani 1 1 d . . .
N1 N 1.0267(7) 0.1912(2) 0.7447(4) 0.042(2) Uani 1 1 d . B .
N2 N 0.8343(7) 0.1666(3) 0.8154(4) 0.050(2) Uani 1 1 d . B .
O1 O 0.8177(5) 0.0763(2) 0.7209(3) 0.0438(16) Uani 1 1 d . B .
O2 O 1.0189(5) 0.0951(2) 0.6617(3) 0.0405(15) Uani 1 1 d . B .
O3 O 1.0664(5) 0.1333(2) 0.8908(4) 0.0462(17) Uani 1 1 d . B .
O4 O 0.8949(5) 0.0617(2) 0.8778(4) 0.0435(16) Uani 1 1 d . B .
O5 O 1.1758(5) 0.0860(2) 0.7728(3) 0.0396(15) Uani 1 1 d . B .
O6 O 1.0095(5) 0.0123(2) 0.7745(3) 0.0442(16) Uani 1 1 d . B .
F1 F 0.6006(5) 0.0731(2) 0.6564(4) 0.0738(19) Uani 1 1 d . . .
F2 F 0.6540(5) 0.0022(2) 0.7016(4) 0.092(2) Uani 1 1 d . . .
F3 F 0.6506(5) 0.0132(3) 0.5897(4) 0.094(2) Uani 1 1 d . . .
F4 F 1.3965(7) 0.0283(3) 0.6931(7) 0.180(5) Uani 1 1 d . . .
F5 F 1.4128(7) 0.0666(5) 0.7865(5) 0.172(5) Uani 1 1 d . . .
F6 F 1.3569(6) 0.1035(3) 0.6955(5) 0.110(3) Uani 1 1 d . . .
F7 F 1.2533(9) 0.1508(5) 0.9754(5) 0.195(7) Uani 1 1 d . . .
F8 F 1.1797(5) 0.1230(3) 1.0688(4) 0.086(2) Uani 1 1 d . . .
F9 F 1.1229(12) 0.1934(4) 1.0224(6) 0.198(7) Uani 1 1 d . . .
S1 S 1.6918(3) 0.22299(12) 0.3402(2) 0.1089(15) Uani 1 1 d . . .
S2 S 1.6627(4) 0.10940(15) 0.4247(3) 0.141(2) Uani 1 1 d D . .
S3 S 1.4933(3) 0.16150(10) 0.5098(2) 0.0812(11) Uani 1 1 d . . .
S4 S 1.5498(2) 0.26461(10) 0.45567(17) 0.0658(9) Uani 1 1 d . . .
S5 S 1.3612(3) 0.31423(9) 0.55249(16) 0.0678(9) Uani 1 1 d . . .
S6 S 1.2996(2) 0.21049(9) 0.60287(17) 0.0620(8) Uani 1 1 d . . .
S7 S 0.7880(2) 0.25910(11) 0.85855(17) 0.0684(9) Uani 1 1 d . . .
Y1 Y 0.98356(8) 0.09899(3) 0.78419(5) 0.0384(3) Uani 1 1 d . . .
C2 C 1.5589(14) 0.0631(5) 0.4163(10) 0.050(4) Uani 0.551(11) 1 d PU A 1
H2A H 1.5931 0.0304 0.4080 0.075 Uiso 0.551(11) 1 calc PR A 1
H2B H 1.5067 0.0713 0.3765 0.075 Uiso 0.551(11) 1 calc PR A 1
H2C H 1.5190 0.0616 0.4599 0.075 Uiso 0.551(11) 1 calc PR A 1
C2A C 1.5767(15) 0.1033(6) 0.3501(8) 0.050(4) Uani 0.449(11) 1 d PDU A 2
H2A1 H 1.5961 0.0728 0.3247 0.075 Uiso 0.449(11) 1 calc PR A 2
H2A2 H 1.5852 0.1325 0.3195 0.075 Uiso 0.449(11) 1 calc PR A 2
H2A3 H 1.4995 0.1011 0.3634 0.075 Uiso 0.449(11) 1 calc PR A 2
C41A C 1.0506(7) -0.0722(3) 0.7514(5) 0.0538(15) Uani 0.847(7) 1 d PD B 3
C42A C 1.1079(14) -0.1166(6) 0.7242(9) 0.0538(15) Uani 0.847(7) 1 d PD B 3
H42A H 1.1763 -0.1156 0.7018 0.065 Uiso 0.847(7) 1 calc PR B 3
C43A C 1.0443(8) -0.1627(3) 0.7365(5) 0.0538(15) Uani 0.847(7) 1 d PD B 3
H43A H 1.0655 -0.1953 0.7224 0.065 Uiso 0.847(7) 1 calc PR B 3
C44A C 0.9543(8) -0.1525(3) 0.7697(5) 0.0538(15) Uani 0.847(7) 1 d PD B 3
H44A H 0.9042 -0.1779 0.7825 0.065 Uiso 0.847(7) 1 calc PR B 3
S10A S 0.9321(3) -0.09038(11) 0.78879(18) 0.0494(10) Uani 0.847(7) 1 d PD B 3
C41B C 1.0506(7) -0.0722(3) 0.7514(5) 0.0538(15) Uani 0.153(7) 1 d PD B 4
C42B C 0.952(3) -0.0970(10) 0.7792(14) 0.0538(15) Uani 0.153(7) 1 d PD B 4
H42B H 0.8938 -0.0795 0.8006 0.065 Uiso 0.153(7) 1 calc PR B 4
C43B C 0.9543(8) -0.1525(3) 0.7697(5) 0.0538(15) Uani 0.153(7) 1 d PD B 4
H43B H 0.9012 -0.1758 0.7847 0.065 Uiso 0.153(7) 1 calc PR B 4
C44B C 1.0443(8) -0.1627(3) 0.7365(5) 0.0538(15) Uani 0.153(7) 1 d PD B 4
H44B H 1.0590 -0.1961 0.7225 0.065 Uiso 0.153(7) 1 calc PR B 4
S10B S 1.1336(16) -0.1165(8) 0.7187(13) 0.0494(10) Uani 0.153(7) 1 d PD B 4
C25A C 1.0359(7) 0.0767(3) 0.5391(5) 0.0495(15) Uani 0.589(6) 1 d PD C 5
C26A C 1.180(3) 0.0872(8) 0.5402(19) 0.0495(15) Uani 0.589(6) 1 d PD C 5
H26A H 1.2336 0.0911 0.5783 0.059 Uiso 0.589(6) 1 calc PR C 5
C27A C 1.1894(8) 0.0882(3) 0.4646(5) 0.0495(15) Uani 0.589(6) 1 d PD C 5
H27A H 1.2591 0.0956 0.4462 0.059 Uiso 0.589(6) 1 calc PR C 5
C28A C 1.1001(8) 0.0788(3) 0.4194(5) 0.0495(15) Uani 0.589(6) 1 d PD C 5
H28A H 1.1057 0.0779 0.3696 0.059 Uiso 0.589(6) 1 calc PR C 5
S8A S 0.9807(6) 0.0690(3) 0.4564(4) 0.0575(15) Uani 0.589(6) 1 d PD C 5
C25B C 1.0359(7) 0.0767(3) 0.5391(5) 0.0495(15) Uani 0.411(6) 1 d PD C 6
C26B C 0.993(3) 0.0697(9) 0.449(2) 0.0495(15) Uani 0.411(6) 1 d PD C 6
H26B H 0.9228 0.0623 0.4267 0.059 Uiso 0.411(6) 1 calc PR C 6
C27B C 1.1001(8) 0.0788(3) 0.4194(5) 0.0495(15) Uani 0.411(6) 1 d PD C 6
H27B H 1.1073 0.0782 0.3697 0.059 Uiso 0.411(6) 1 calc PR C 6
C28B C 1.1894(8) 0.0882(3) 0.4646(5) 0.0495(15) Uani 0.411(6) 1 d PD C 6
H28B H 1.2612 0.0931 0.4477 0.059 Uiso 0.411(6) 1 calc PR C 6
S8B S 1.1686(10) 0.0909(4) 0.5497(7) 0.0575(15) Uani 0.411(6) 1 d PD C 6
C33A C 0.8261(10) 0.0270(5) 0.9819(5) 0.104(3) Uani 0.615(7) 1 d PD D 7
C34A C 0.821(2) 0.0177(9) 1.0596(9) 0.104(3) Uani 0.615(7) 1 d PD D 7
H34A H 0.8698 0.0291 1.0972 0.125 Uiso 0.615(7) 1 calc PR D 7
C35A C 0.7131(10) -0.0158(5) 1.0637(6) 0.104(3) Uani 0.615(7) 1 d PD D 7
H35A H 0.6841 -0.0269 1.1066 0.125 Uiso 0.615(7) 1 calc PR D 7
C36A C 0.6676(10) -0.0268(5) 0.9985(6) 0.104(3) Uani 0.615(7) 1 d PD D 7
H36A H 0.6034 -0.0473 0.9929 0.125 Uiso 0.615(7) 1 calc PR D 7
S9A S 0.7263(6) -0.0037(3) 0.9297(3) 0.0852(16) Uani 0.615(7) 1 d PD D 7
C33B C 0.8261(10) 0.0270(5) 0.9819(5) 0.104(3) Uani 0.385(7) 1 d PD D 8
C34B C 0.742(3) -0.0031(10) 0.9412(9) 0.104(3) Uani 0.385(7) 1 d PD D 8
H34B H 0.7335 -0.0072 0.8914 0.125 Uiso 0.385(7) 1 calc PR D 8
C35B C 0.6676(10) -0.0268(5) 0.9985(6) 0.104(3) Uani 0.385(7) 1 d PD D 8
H35B H 0.6018 -0.0457 0.9889 0.125 Uiso 0.385(7) 1 calc PR D 8
C36B C 0.7131(10) -0.0158(5) 1.0637(6) 0.104(3) Uani 0.385(7) 1 d PD D 8
H36B H 0.6912 -0.0337 1.1040 0.125 Uiso 0.385(7) 1 calc PR D 8
S9B S 0.8083(10) 0.0295(4) 1.0723(5) 0.0852(16) Uani 0.385(7) 1 d PD D 8

loop_
_atom_site_aniso_label
_atom_site_aniso_U_11
_atom_site_aniso_U_22
_atom_site_aniso_U_33
_atom_site_aniso_U_23
_atom_site_aniso_U_13
_atom_site_aniso_U_12
C1 0.072(9) 0.116(10) 0.072(10) 0.036(8) -0.009(7) -0.033(7)
C3 0.102(11) 0.038(6) 0.139(14) 0.022(7) 0.024(9) 0.003(6)
C4 0.036(6) 0.055(6) 0.099(10) 0.014(6) 0.023(6) 0.002(5)
C5 0.060(8) 0.035(5) 0.084(10) 0.014(6) -0.003(7) -0.012(5)
C6 0.070(8) 0.051(6) 0.035(7) 0.017(5) -0.016(6) -0.030(5)
C7 0.090(9) 0.039(5) 0.047(7) -0.005(5) 0.012(6) -0.020(5)
C8 0.074(8) 0.045(6) 0.026(6) 0.001(5) 0.003(5) -0.011(5)
C9 0.062(7) 0.054(6) 0.034(6) 0.011(5) -0.009(5) -0.013(5)
C10 0.042(6) 0.050(6) 0.026(6) 0.006(4) 0.003(4) -0.005(4)
C11 0.090(9) 0.042(6) 0.043(8) -0.001(5) 0.006(6) -0.006(6)
C12 0.104(10) 0.030(5) 0.041(7) -0.006(5) -0.007(6) 0.008(5)
C13 0.064(8) 0.039(5) 0.039(7) 0.003(5) -0.015(5) 0.001(5)
C14 0.036(6) 0.061(7) 0.045(7) -0.010(5) 0.002(5) 0.007(5)
C15 0.044(7) 0.087(8) 0.034(7) -0.009(6) 0.005(5) 0.014(6)
C16 0.060(8) 0.060(7) 0.064(9) -0.008(6) -0.009(6) 0.015(5)
C17 0.058(9) 0.129(12) 0.055(9) -0.043(8) 0.007(6) 0.008(8)
C18 0.044(8) 0.123(11) 0.067(9) -0.008(8) 0.022(6) 0.003(7)
C19 0.044(8) 0.123(11) 0.065(9) -0.002(8) 0.010(6) -0.004(7)
C20 0.046(7) 0.083(8) 0.055(8) 0.005(6) -0.005(6) -0.003(6)
C21 0.042(7) 0.047(6) 0.049(7) -0.013(5) 0.002(5) -0.001(5)
C22 0.030(6) 0.027(4) 0.050(7) 0.011(5) -0.004(5) 0.001(4)
C23 0.037(6) 0.034(5) 0.045(7) -0.009(4) -0.003(5) -0.010(4)
C24 0.041(6) 0.031(5) 0.042(7) 0.001(4) -0.014(5) 0.006(4)
C29 0.129(14) 0.106(11) 0.052(10) 0.043(9) -0.030(9) -0.046(10)
C30 0.040(6) 0.059(6) 0.056(8) 0.001(6) -0.001(5) 0.000(5)
C31 0.064(8) 0.088(8) 0.055(8) 0.008(6) -0.006(6) -0.027(6)
C32 0.048(7) 0.057(6) 0.046(7) 0.009(6) 0.002(5) 0.014(5)
C37 0.038(7) 0.038(6) 0.093(10) -0.014(6) 0.017(6) -0.002(5)
C38 0.037(6) 0.035(5) 0.038(6) 0.008(4) -0.005(4) 0.004(4)
C39 0.033(6) 0.039(5) 0.063(7) -0.003(5) 0.000(5) 0.000(4)
C40 0.031(6) 0.049(6) 0.037(6) 0.012(5) -0.005(4) -0.015(5)
N1 0.059(6) 0.029(4) 0.037(5) -0.006(4) -0.009(4) -0.002(4)
N2 0.059(6) 0.040(5) 0.049(6) 0.008(4) -0.007(5) 0.005(4)
O1 0.044(4) 0.051(4) 0.037(4) -0.002(3) 0.008(3) 0.001(3)
O2 0.037(4) 0.040(3) 0.046(4) 0.010(3) 0.013(3) -0.006(3)
O3 0.062(5) 0.042(4) 0.034(4) 0.004(3) -0.002(3) -0.006(3)
O4 0.043(4) 0.050(4) 0.038(4) 0.007(3) 0.006(3) -0.004(3)
O5 0.036(4) 0.040(3) 0.042(4) 0.004(3) -0.003(3) -0.010(3)
O6 0.043(4) 0.043(4) 0.048(5) 0.010(3) 0.010(3) -0.001(3)
F1 0.036(4) 0.060(4) 0.125(6) -0.013(4) -0.002(3) -0.005(3)
F2 0.063(5) 0.065(4) 0.147(7) 0.049(4) 0.000(4) -0.024(3)
F3 0.049(4) 0.129(6) 0.106(6) -0.056(5) 0.014(4) -0.040(4)
F4 0.085(6) 0.111(6) 0.357(16) -0.109(8) 0.117(8) -0.056(5)
F5 0.055(6) 0.361(15) 0.096(7) 0.061(8) -0.028(5) -0.094(7)
F6 0.063(5) 0.102(5) 0.167(8) 0.078(5) 0.028(4) 0.000(4)
F7 0.162(10) 0.342(17) 0.077(7) 0.091(8) -0.030(6) -0.187(11)
F8 0.078(5) 0.111(5) 0.067(5) 0.020(4) 0.002(4) -0.046(4)
F9 0.332(18) 0.081(6) 0.162(11) -0.010(6) -0.137(11) -0.028(8)
S1 0.125(3) 0.062(2) 0.147(4) 0.015(2) 0.075(3) -0.004(2)
S2 0.124(4) 0.081(3) 0.227(6) 0.005(3) 0.088(4) 0.001(2)
S3 0.064(2) 0.0510(16) 0.131(3) 0.0321(18) 0.0307(19) 0.0000(14)
S4 0.071(2) 0.0472(15) 0.080(2) 0.0148(15) 0.0088(16) -0.0165(13)
S5 0.103(3) 0.0379(14) 0.062(2) 0.0054(14) -0.0001(17) -0.0260(14)
S6 0.0629(19) 0.0409(14) 0.083(2) 0.0145(14) 0.0091(15) -0.0078(12)
S7 0.065(2) 0.0642(18) 0.075(2) -0.0261(16) -0.0078(16) 0.0140(14)
Y1 0.0388(6) 0.0381(5) 0.0380(6) 0.0042(5) 0.0007(4) -0.0016(4)
C2 0.061(8) 0.017(5) 0.076(9) -0.010(6) 0.029(7) -0.004(5)
C2A 0.061(8) 0.017(5) 0.076(9) -0.010(6) 0.029(7) -0.004(5)
C41A 0.052(4) 0.044(3) 0.064(4) 0.004(3) -0.006(3) -0.011(3)
C42A 0.052(4) 0.044(3) 0.064(4) 0.004(3) -0.006(3) -0.011(3)
C43A 0.052(4) 0.044(3) 0.064(4) 0.004(3) -0.006(3) -0.011(3)
C44A 0.052(4) 0.044(3) 0.064(4) 0.004(3) -0.006(3) -0.011(3)
S10A 0.052(2) 0.0475(18) 0.049(2) -0.0001(14) 0.0106(14) -0.0191(14)
C41B 0.052(4) 0.044(3) 0.064(4) 0.004(3) -0.006(3) -0.011(3)
C42B 0.052(4) 0.044(3) 0.064(4) 0.004(3) -0.006(3) -0.011(3)
C43B 0.052(4) 0.044(3) 0.064(4) 0.004(3) -0.006(3) -0.011(3)
C44B 0.052(4) 0.044(3) 0.064(4) 0.004(3) -0.006(3) -0.011(3)
S10B 0.052(2) 0.0475(18) 0.049(2) -0.0001(14) 0.0106(14) -0.0191(14)
C25A 0.051(4) 0.044(3) 0.055(4) 0.000(3) 0.009(3) 0.000(3)
C26A 0.051(4) 0.044(3) 0.055(4) 0.000(3) 0.009(3) 0.000(3)
C27A 0.051(4) 0.044(3) 0.055(4) 0.000(3) 0.009(3) 0.000(3)
C28A 0.051(4) 0.044(3) 0.055(4) 0.000(3) 0.009(3) 0.000(3)
S8A 0.054(3) 0.070(3) 0.050(3) -0.010(2) 0.020(2) -0.012(2)
C25B 0.051(4) 0.044(3) 0.055(4) 0.000(3) 0.009(3) 0.000(3)
C26B 0.051(4) 0.044(3) 0.055(4) 0.000(3) 0.009(3) 0.000(3)
C27B 0.051(4) 0.044(3) 0.055(4) 0.000(3) 0.009(3) 0.000(3)
C28B 0.051(4) 0.044(3) 0.055(4) 0.000(3) 0.009(3) 0.000(3)
S8B 0.054(3) 0.070(3) 0.050(3) -0.010(2) 0.020(2) -0.012(2)
C33A 0.094(6) 0.148(7) 0.068(6) 0.034(5) -0.011(4) -0.076(5)
C34A 0.094(6) 0.148(7) 0.068(6) 0.034(5) -0.011(4) -0.076(5)
C35A 0.094(6) 0.148(7) 0.068(6) 0.034(5) -0.011(4) -0.076(5)
C36A 0.094(6) 0.148(7) 0.068(6) 0.034(5) -0.011(4) -0.076(5)
S9A 0.090(4) 0.095(3) 0.071(4) 0.025(3) 0.010(3) -0.038(3)
C33B 0.094(6) 0.148(7) 0.068(6) 0.034(5) -0.011(4) -0.076(5)
C34B 0.094(6) 0.148(7) 0.068(6) 0.034(5) -0.011(4) -0.076(5)
C35B 0.094(6) 0.148(7) 0.068(6) 0.034(5) -0.011(4) -0.076(5)
C36B 0.094(6) 0.148(7) 0.068(6) 0.034(5) -0.011(4) -0.076(5)
S9B 0.090(4) 0.095(3) 0.071(4) 0.025(3) 0.010(3) -0.038(3)

loop_
_atom_type_symbol
_atom_type_description
_atom_type_scat_dispersion_real
_atom_type_scat_dispersion_imag
_atom_type_scat_source
C C 0.0033 0.0016 'International Tables Vol C Tables 4.2.6.8 and 6.1.1.4'
H H 0.0000 0.0000 'International Tables Vol C Tables 4.2.6.8 and 6.1.1.4'
N N 0.0061 0.0033 'International Tables Vol C Tables 4.2.6.8 and 6.1.1.4'
O O 0.0106 0.0060 'International Tables Vol C Tables 4.2.6.8 and 6.1.1.4'
F F 0.0171 0.0103 'International Tables Vol C Tables 4.2.6.8 and 6.1.1.4'
S S 0.1246 0.1234 'International Tables Vol C Tables 4.2.6.8 and 6.1.1.4'
Y Y -2.7962 3.5667 'International Tables Vol C Tables 4.2.6.8 and 6.1.1.4'

loop_
_geom_angle_atom_site_label_1
_geom_angle_atom_site_label_2
_geom_angle_atom_site_label_3
_geom_angle
C4 C3 S3 120.0(10)
C4 C3 S2 124.0(11)
S3 C3 S2 114.1(6)
C3 C4 S4 116.7(9)
C3 C4 S1 125.3(10)
S4 C4 S1 117.5(6)
C6 C5 S3 123.5(8)
C6 C5 S4 121.7(8)
S3 C5 S4 114.7(7)
C5 C6 S5 123.4(8)
C5 C6 S6 122.1(8)
S5 C6 S6 114.5(7)
C8 C7 S5 119.9(8)
C7 C8 C9 125.8(9)
C7 C8 S6 115.5(8)
C9 C8 S6 118.6(7)
C11 C9 C10 119.0(10)
C11 C9 C8 121.9(9)
C10 C9 C8 119.0(9)
N1 C10 C9 121.5(9)
C12 C11 C9 120.1(9)
C11 C12 C13 119.5(10)
N1 C13 C14 116.9(8)
N1 C13 C12 119.5(10)
C14 C13 C12 123.6(9)
N2 C14 C13 120.6(9)
N2 C14 S7 117.6(8)
C13 C14 S7 121.5(7)
N2 C15 C16 114.6(10)
N2 C15 C20 125.4(10)
C16 C15 C20 119.7(10)
C17 C16 C15 121.2(11)
C17 C16 S7 128.6(9)
C15 C16 S7 110.2(9)
C18 C17 C16 119.1(11)
C17 C18 C19 121.2(11)
C20 C19 C18 118.5(12)
C19 C20 C15 120.1(11)
F2 C21 F3 105.6(8)
F2 C21 F1 106.6(9)
F3 C21 F1 105.3(8)
F2 C21 C22 113.7(8)
F3 C21 C22 113.9(9)
F1 C21 C22 111.0(8)
O1 C22 C23 128.6(8)
O1 C22 C21 111.7(8)
C23 C22 C21 119.6(9)
C22 C23 C24 122.6(9)
O2 C24 C23 121.1(9)
O2 C24 C25A 118.6(8)
C23 C24 C25A 120.3(8)
F7 C29 F8 108.2(13)
F7 C29 F9 108.7(13)
F8 C29 F9 104.1(14)
F7 C29 C30 113.6(14)
F8 C29 C30 113.2(10)
F9 C29 C30 108.6(13)
O3 C30 C31 130.4(10)
O3 C30 C29 113.2(9)
C31 C30 C29 116.5(10)
C30 C31 C32 118.3(10)
O4 C32 C33A 117.9(9)
O4 C32 C31 124.2(10)
C33A C32 C31 117.9(9)
F4 C37 F5 104.1(11)
F4 C37 F6 104.7(11)
F5 C37 F6 104.4(9)
F4 C37 C38 114.6(9)
F5 C37 C38 113.5(10)
F6 C37 C38 114.4(8)
O5 C38 C39 126.8(9)
O5 C38 C37 112.5(7)
C39 C38 C37 120.6(8)
C38 C39 C40 124.4(9)
O6 C40 C39 122.3(8)
O6 C40 C41A 115.4(8)
C39 C40 C41A 122.3(9)
C10 N1 C13 120.3(8)
C10 N1 Y1 122.4(6)
C13 N1 Y1 117.2(6)
C14 N2 C15 109.3(8)
C14 N2 Y1 116.1(6)
C15 N2 Y1 131.2(6)
C22 O1 Y1 133.7(5)
C24 O2 Y1 138.3(6)
C30 O3 Y1 132.9(6)
C32 O4 Y1 138.9(6)
C38 O5 Y1 130.7(5)
C40 O6 Y1 138.0(6)
C4 S1 C1 103.0(6)
C2A S2 C2 57.6(9)
C2A S2 C3 85.8(8)
C2 S2 C3 103.6(7)
C3 S3 C5 93.9(5)
C4 S4 C5 94.5(5)
C7 S5 C6 95.0(5)
C8 S6 C6 95.0(5)
C14 S7 C16 88.3(5)
O6 Y1 O4 73.1(2)
O6 Y1 O1 79.6(2)
O4 Y1 O1 82.2(2)
O6 Y1 O5 73.3(2)
O4 Y1 O5 119.9(2)
O1 Y1 O5 136.5(2)
O6 Y1 O3 113.2(2)
O4 Y1 O3 73.1(2)
O1 Y1 O3 146.5(2)
O5 Y1 O3 76.6(2)
O6 Y1 O2 81.3(2)
O4 Y1 O2 146.3(2)
O1 Y1 O2 71.8(2)
O5 Y1 O2 71.0(2)
O3 Y1 O2 138.7(2)
O6 Y1 N1 150.6(2)
O4 Y1 N1 135.9(2)
O1 Y1 N1 105.8(2)
O5 Y1 N1 84.3(2)
O3 Y1 N1 78.6(2)
O2 Y1 N1 73.5(2)
O6 Y1 N2 142.0(2)
O4 Y1 N2 76.9(2)
O1 Y1 N2 73.6(2)
O5 Y1 N2 143.6(2)
O3 Y1 N2 78.8(2)
O2 Y1 N2 114.2(2)
N1 Y1 N2 64.7(3)
C42A C41A C40 131.2(10)
C42A C41A S10A 109.7(8)
C40 C41A S10A 118.9(7)
C43A C42A C41A 110.8(14)
C44A C43A C42A 110.7(10)
C43A C44A S10A 116.3(6)
C41A S10A C44A 92.4(5)
C24 C25A S8A 125.0(7)
C24 C25A C26A 123.3(13)
S8A C25A C26A 111.7(11)
C27A C26A C25A 97.3(19)
C28A C27A C26A 120.9(14)
C27A C28A S8A 116.0(7)
C28A S8A C25A 93.9(6)
C32 C33A C34A 128.5(12)
C32 C33A S9A 116.8(8)
C34A C33A S9A 114.7(10)
C33A C34A C35A 102.9(9)
C36A C35A C34A 111.7(9)
C35A C36A S9A 118.1(7)
C36A S9A C33A 92.4(6)

loop_
_geom_bond_atom_site_label_1
_geom_bond_atom_site_label_2
_geom_bond_distance
C1 S1 1.781(11)
C3 C4 1.313(13)
C3 S3 1.734(14)
C3 S2 1.784(12)
C4 S4 1.746(11)
C4 S1 1.761(11)
C5 C6 1.307(14)
C5 S3 1.749(10)
C5 S4 1.773(11)
C6 S5 1.766(11)
C6 S6 1.767(10)
C7 C8 1.358(12)
C7 S5 1.705(11)
C8 C9 1.432(13)
C8 S6 1.763(10)
C9 C11 1.406(14)
C9 C10 1.424(12)
C10 N1 1.331(11)
C11 C12 1.351(14)
C12 C13 1.456(12)
C13 N1 1.382(11)
C13 C14 1.456(14)
C14 N2 1.311(11)
C14 S7 1.733(10)
C15 N2 1.397(12)
C15 C16 1.406(13)
C15 C20 1.418(14)
C16 C17 1.397(15)
C16 S7 1.736(12)
C17 C18 1.352(16)
C18 C19 1.485(16)
C19 C20 1.362(15)
C21 F2 1.311(11)
C21 F3 1.317(10)
C21 F1 1.325(10)
C21 C22 1.511(12)
C22 O1 1.269(10)
C22 C23 1.371(12)
C23 C24 1.418(12)
C24 O2 1.289(10)
C24 C25A 1.438(13)
C29 F7 1.264(19)
C29 F8 1.341(12)
C29 F9 1.354(19)
C29 C30 1.553(15)
C30 O3 1.262(11)
C30 C31 1.385(14)
C31 C32 1.491(14)
C32 O4 1.247(10)
C32 C33A 1.462(14)
C37 F4 1.264(12)
C37 F5 1.271(13)
C37 F6 1.289(11)
C37 C38 1.480(13)
C38 O5 1.294(10)
C38 C39 1.367(11)
C39 C40 1.393(12)
C40 O6 1.250(10)
C40 C41A 1.476(12)
N1 Y1 2.579(7)
N2 Y1 2.586(8)
O1 Y1 2.304(6)
O2 Y1 2.336(7)
O3 Y1 2.334(6)
O4 Y1 2.295(6)
O5 Y1 2.318(6)
O6 Y1 2.295(6)
S2 C2A 1.677(9)
S2 C2 1.724(15)
C41A C42A 1.45(2)
C41A S10A 1.667(10)
C42A C43A 1.445(17)
C43A C44A 1.288(13)
C44A S10A 1.684(9)
C25A S8A 1.644(12)
C25A C26A 1.72(3)
C26A C27A 1.41(3)
C27A C28A 1.333(12)
C28A S8A 1.624(13)
C33A C34A 1.47(2)
C33A S9A 1.685(11)
C34A C35A 1.55(3)
C35A C36A 1.326(16)
C36A S9A 1.606(13)

loop_
_platon_squeeze_void_nr
_platon_squeeze_void_average_x
_platon_squeeze_void_average_y
_platon_squeeze_void_average_z
_platon_squeeze_void_volume
_platon_squeeze_void_count_electrons
_platon_squeeze_void_content
1 -0.026 0.250 0.140 480 268 ' '
2 -0.062 0.750 0.860 480 271 ' '
